data_4084047
loop_
_publ_author_name
'Goh, Lai Yoong'
'Weng, Zhiqiang'
'Leong, Weng Kee'
'Vittal, Jagadese J.'
'Haiduc, Ionel'

_publ_section_title
;
 An Organometallic Radical Route to Bis(phosphido)- and
 Hydrido&#x2212;Phosphido-Bridged Metal&#x2212;Metal-Bonded Complexes of
 Cyclopentadienylchromium via Desulfurization of Thiophosphinito Ligands
;
_journal_issue 24
_journal_name_full Organometallics
_journal_page_first 5287
_journal_paper_doi 10.1021/om0203680
_journal_volume 21
_journal_year 2002
_chemical_formula_sum 'C16 H22 Cr2 O2 P2'
_chemical_formula_weight 412.28
_chemical_name_systematic
; 
 ? 
;
_space_group_IT_number 14
_symmetry_cell_setting monoclinic
_symmetry_space_group_name_Hall '-P 2yn'
_symmetry_space_group_name_H-M 'P 1 21/n 1'
_atom_sites_solution_hydrogens geom
_atom_sites_solution_primary direct
_atom_sites_solution_secondary difmap
_audit_creation_method SHELXL-97
_cell_angle_alpha 90.00
_cell_angle_beta 102.613(2)
_cell_angle_gamma 90.00
_cell_formula_units_Z 2
_cell_length_a 8.1796(7)
_cell_length_b 10.7038(9)
_cell_length_c 10.3067(9)
_cell_measurement_reflns_used 22745645
_cell_measurement_temperature 223(2)
_cell_measurement_theta_max 29.1
_cell_measurement_theta_min 2.8
_cell_volume 880.60(13)
_computing_cell_refinement 'Bruker AXS, SAINT'
_computing_data_collection 'Bruker AXS, SMART'
_computing_data_reduction 'Bruker AXS, SAINT'
_computing_molecular_graphics 'Bruker AXS, SHELXTL'
_computing_publication_material 'Bruker AXS, SHELXTL'
_computing_structure_refinement 'SHELXL-97 (Sheldrick, 1997)'
_computing_structure_solution 'SHELXS-97 (Sheldrick, 1990)'
_diffrn_ambient_temperature 223(2)
_diffrn_measured_fraction_theta_full 0.958
_diffrn_measured_fraction_theta_max 0.958
_diffrn_measurement_method '\w scans'
_diffrn_radiation_monochromator graphite
_diffrn_radiation_source 'fine-focus sealed tube'
_diffrn_radiation_type MoK\a
_diffrn_radiation_wavelength 0.71073
_diffrn_reflns_av_R_equivalents 0.0665
_diffrn_reflns_av_sigmaI/netI 0.0674
_diffrn_reflns_limit_h_max 11
_diffrn_reflns_limit_h_min -11
_diffrn_reflns_limit_k_max 14
_diffrn_reflns_limit_k_min -11
_diffrn_reflns_limit_l_max 14
_diffrn_reflns_limit_l_min -14
_diffrn_reflns_number 6920
_diffrn_reflns_theta_full 30.02
_diffrn_reflns_theta_max 30.02
_diffrn_reflns_theta_min 2.78
_exptl_absorpt_coefficient_mu 1.418
_exptl_absorpt_correction_T_max 0.7473
_exptl_absorpt_correction_T_min 0.4566
_exptl_absorpt_correction_type 'sadabs (Sheldrick, 1996)'
_exptl_crystal_colour red
_exptl_crystal_density_diffrn 1.555
_exptl_crystal_density_meas ?
_exptl_crystal_density_method 'not measured'
_exptl_crystal_description block
_exptl_crystal_F_000 424
_exptl_crystal_size_max 0.35
_exptl_crystal_size_mid 0.30
_exptl_crystal_size_min 0.25
_refine_diff_density_max 0.451
_refine_diff_density_min -0.493
_refine_diff_density_rms 0.118
_refine_ls_extinction_method none
_refine_ls_goodness_of_fit_ref 1.002
_refine_ls_hydrogen_treatment mixed
_refine_ls_matrix_type full
_refine_ls_number_parameters 144
_refine_ls_number_reflns 2474
_refine_ls_number_restraints 0
_refine_ls_restrained_S_all 1.002
_refine_ls_R_factor_all 0.0555
_refine_ls_R_factor_gt 0.0402
_refine_ls_shift/su_max 0.000
_refine_ls_shift/su_mean 0.000
_refine_ls_structure_factor_coef Fsqd
_refine_ls_weighting_details 'calc w=1/[\s^2^(Fo^2^)+(0.0460P)^2^+0.0000P] where P=(Fo^2^+2Fc^2^)/3'
_refine_ls_weighting_scheme calc
_refine_ls_wR_factor_gt 0.0890
_refine_ls_wR_factor_ref 0.0976
_reflns_number_gt 1953
_reflns_number_total 2474
_reflns_threshold_expression >2sigma(I)
_cod_data_source_file om0203680.cif
_cod_data_source_block compd_4a
_cod_depositor_comments
;
The following automatic conversions were performed:

'_exptl_crystal_density_meas' value 'not measured' was changed to '?'
- the value is perceived as not measured.

Automatic conversion script
Id: cif_fix_values 3008 2015-01-20 13:52:24Z robertas 
;
_cod_original_sg_symbol_H-M P2(1)/Nc
_cod_database_code 4084047

loop_
_symmetry_equiv_pos_as_xyz
'x, y, z'
'-x+1/2, y+1/2, -z+1/2'
'-x, -y, -z'
'x-1/2, -y-1/2, z-1/2'

loop_
_atom_site_label
_atom_site_type_symbol
_atom_site_fract_x
_atom_site_fract_y
_atom_site_fract_z
_atom_site_U_iso_or_equiv
_atom_site_adp_type
_atom_site_occupancy
_atom_site_symmetry_multiplicity
_atom_site_calc_flag
Cr1 Cr 0.02543(4) -0.02122(3) 0.88290(3) 0.02409(12) Uani 1 1 d
P1 P 0.08873(7) 0.15864(6) 0.99650(6) 0.02891(15) Uani 1 1 d
C1 C -0.1865(3) 0.0403(2) 0.8338(2) 0.0354(5) Uani 1 1 d
O1 O -0.3224(2) 0.0768(2) 0.7976(2) 0.0596(6) Uani 1 1 d
C2 C 0.3034(4) 0.2127(3) 1.0538(3) 0.0473(7) Uani 1 1 d
H2A H 0.378(4) 0.147(3) 1.082(3) 0.059(10) Uiso 1 1 d
H2B H 0.347(5) 0.258(3) 0.992(3) 0.077(11) Uiso 1 1 d
H2C H 0.309(3) 0.267(3) 1.124(3) 0.048(8) Uiso 1 1 d
C3 C -0.0137(6) 0.3067(3) 0.9412(3) 0.0532(8) Uani 1 1 d
H3A H 0.035(4) 0.340(3) 0.881(3) 0.069(12) Uiso 1 1 d
H3B H 0.008(4) 0.365(3) 1.009(3) 0.062(10) Uiso 1 1 d
H3C H -0.127(5) 0.296(3) 0.908(3) 0.069(11) Uiso 1 1 d
C4 C 0.2264(5) -0.1313(4) 0.8334(4) 0.0582(9) Uani 1 1 d
H4 H 0.276(4) -0.165(3) 0.887(3) 0.056(12) Uiso 1 1 d
C5 C 0.0766(6) -0.1752(4) 0.7588(5) 0.0737(14) Uani 1 1 d
H5 H 0.020(4) -0.245(4) 0.756(3) 0.074(11) Uiso 1 1 d
C6 C 0.0040(5) -0.0795(5) 0.6771(3) 0.0727(13) Uani 1 1 d
H6 H -0.091(5) -0.078(3) 0.626(3) 0.069(11) Uiso 1 1 d
C7 C 0.1087(5) 0.0237(3) 0.7022(3) 0.0574(9) Uani 1 1 d
H7 H 0.084(5) 0.097(4) 0.659(3) 0.087(13) Uiso 1 1 d
C8 C 0.2449(4) -0.0092(3) 0.7976(3) 0.0499(8) Uani 1 1 d
H8 H 0.326(4) 0.038(3) 0.828(3) 0.060(10) Uiso 1 1 d

loop_
_atom_site_aniso_label
_atom_site_aniso_U_11
_atom_site_aniso_U_22
_atom_site_aniso_U_33
_atom_site_aniso_U_23
_atom_site_aniso_U_13
_atom_site_aniso_U_12
Cr1 0.0257(2) 0.0250(2) 0.02342(19) -0.00127(13) 0.00955(14) -0.00047(13)
P1 0.0360(3) 0.0244(3) 0.0282(3) -0.0008(2) 0.0110(2) -0.0038(2)
C1 0.0351(13) 0.0360(14) 0.0345(12) 0.0049(10) 0.0064(10) 0.0006(10)
O1 0.0373(11) 0.0632(14) 0.0733(15) 0.0162(12) 0.0012(10) 0.0140(10)
C2 0.0492(17) 0.0530(19) 0.0424(16) -0.0087(15) 0.0162(14) -0.0233(15)
C3 0.083(3) 0.0261(14) 0.0500(18) 0.0018(13) 0.0128(17) 0.0017(14)
C4 0.066(2) 0.057(2) 0.062(2) 0.0074(18) 0.0382(19) 0.0279(18)
C5 0.101(3) 0.0464(19) 0.101(3) -0.041(2) 0.082(3) -0.032(2)
C6 0.0471(19) 0.134(4) 0.0402(18) -0.040(2) 0.0152(15) -0.010(2)
C7 0.076(2) 0.065(2) 0.0440(16) 0.0125(16) 0.0399(17) 0.0123(18)
C8 0.0427(17) 0.0563(19) 0.0614(19) -0.0191(15) 0.0343(15) -0.0130(14)

loop_
_atom_type_symbol
_atom_type_description
_atom_type_scat_dispersion_real
_atom_type_scat_dispersion_imag
_atom_type_scat_source
C C 0.0033 0.0016 'International Tables Vol C Tables 4.2.6.8 and 6.1.1.4'
H H 0.0000 0.0000 'International Tables Vol C Tables 4.2.6.8 and 6.1.1.4'
O O 0.0106 0.0060 'International Tables Vol C Tables 4.2.6.8 and 6.1.1.4'
P P 0.1023 0.0942 'International Tables Vol C Tables 4.2.6.8 and 6.1.1.4'
Cr Cr 0.3209 0.6236 'International Tables Vol C Tables 4.2.6.8 and 6.1.1.4'

loop_
_geom_angle_atom_site_label_1
_geom_angle_atom_site_label_2
_geom_angle_atom_site_label_3
_geom_angle
_geom_angle_site_symmetry_1
_geom_angle_site_symmetry_3
C1 Cr1 C8 133.50(13) . .
C1 Cr1 C7 98.00(13) . .
C8 Cr1 C7 36.57(14) . .
C1 Cr1 C4 148.73(14) . .
C8 Cr1 C4 36.94(13) . .
C7 Cr1 C4 61.53(14) . .
C1 Cr1 C6 87.92(14) . .
C8 Cr1 C6 61.34(13) . .
C7 Cr1 C6 37.15(15) . .
C4 Cr1 C6 61.33(16) . .
C1 Cr1 C5 113.78(16) . .
C8 Cr1 C5 61.65(12) . .
C7 Cr1 C5 61.84(14) . .
C4 Cr1 C5 36.92(16) . .
C6 Cr1 C5 36.74(16) . .
C1 Cr1 P1 86.11(8) . .
C8 Cr1 P1 92.48(9) . .
C7 Cr1 P1 100.19(11) . .
C4 Cr1 P1 119.06(12) . .
C6 Cr1 P1 135.24(15) . .
C5 Cr1 P1 153.87(10) . .
C1 Cr1 P1 84.59(8) . 3_557
C8 Cr1 P1 137.82(10) . 3_557
C7 Cr1 P1 149.53(11) . 3_557
C4 Cr1 P1 101.62(10) . 3_557
C6 Cr1 P1 113.23(14) . 3_557
C5 Cr1 P1 89.21(10) . 3_557
P1 Cr1 P1 110.28(2) . 3_557
C1 Cr1 Cr1 81.85(8) . 3_557
C8 Cr1 Cr1 133.34(10) . 3_557
C7 Cr1 Cr1 155.36(11) . 3_557
C4 Cr1 Cr1 126.93(11) . 3_557
C6 Cr1 Cr1 165.03(10) . 3_557
C5 Cr1 Cr1 140.62(12) . 3_557
P1 Cr1 Cr1 55.167(19) . 3_557
P1 Cr1 Cr1 55.111(19) 3_557 3_557
C2 P1 C3 99.80(19) . .
C2 P1 Cr1 122.41(12) . .
C3 P1 Cr1 122.81(12) . .
C2 P1 Cr1 120.96(11) . 3_557
C3 P1 Cr1 121.41(14) . 3_557
Cr1 P1 Cr1 69.72(2) . 3_557
O1 C1 Cr1 177.2(2) . .
C8 C4 C5 108.1(4) . .
C8 C4 Cr1 71.40(17) . .
C5 C4 Cr1 71.96(19) . .
C6 C5 C4 107.5(3) . .
C6 C5 Cr1 71.60(19) . .
C4 C5 Cr1 71.12(18) . .
C5 C6 C7 108.2(3) . .
C5 C6 Cr1 71.66(19) . .
C7 C6 Cr1 71.04(17) . .
C8 C7 C6 107.7(3) . .
C8 C7 Cr1 71.58(17) . .
C6 C7 Cr1 71.81(18) . .
C7 C8 C4 108.6(3) . .
C7 C8 Cr1 71.85(17) . .
C4 C8 Cr1 71.66(17) . .

loop_
_geom_bond_atom_site_label_1
_geom_bond_atom_site_label_2
_geom_bond_distance
_geom_bond_site_symmetry_2
Cr1 C1 1.820(3) .
Cr1 C8 2.169(3) .
Cr1 C7 2.172(3) .
Cr1 C4 2.172(3) .
Cr1 C6 2.182(3) .
Cr1 C5 2.182(3) .
Cr1 P1 2.2540(7) .
Cr1 P1 2.2555(7) 3_557
Cr1 Cr1 2.5776(7) 3_557
P1 C2 1.821(3) .
P1 C3 1.825(3) .
P1 Cr1 2.2555(7) 3_557
C1 O1 1.161(3) .
C4 C8 1.375(5) .
C4 C5 1.379(6) .
C5 C6 1.375(6) .
C6 C7 1.387(6) .
C7 C8 1.362(5) .
